data_2228072
loop_
_publ_author_name
'Dong, Kai'
'Sun, Juan'
'Ruan, Ban-Feng'
'Gong, Hai-Bin'

_publ_section_title
;
 Bis[2-(4-benzoyloxy-2-hydroxybenzoyl)-1-phenylethenolato]diethanolzinc(II)
;
_journal_coeditor_code WM2402
_journal_issue 10
_journal_name_full 'Acta Crystallographica Section E'
_journal_page_first m1290
_journal_paper_doi 10.1107/S1600536810036202
_journal_volume 66
_journal_year 2010
_chemical_formula_iupac '[Zn (C22 H15 O5)2 (C2 H6 O)2]'
_chemical_formula_moiety 'C48 H42 O12 Zn'
_chemical_formula_sum 'C48 H42 O12 Zn'
_chemical_formula_weight 876.19
_chemical_name_systematic
;
Bis[2-(4-benzoyloxy-2-hydroxybenzoyl)-1-phenylethenolato]diethanolzinc(II)
;
_space_group_IT_number 2
_symmetry_cell_setting triclinic
_symmetry_space_group_name_Hall '-P 1'
_symmetry_space_group_name_H-M 'P -1'
_atom_sites_solution_hydrogens geom
_atom_sites_solution_primary direct
_atom_sites_solution_secondary difmap
_audit_creation_method SHELXL-97
_cell_angle_alpha 106.590(5)
_cell_angle_beta 95.596(5)
_cell_angle_gamma 90.989(5)
_cell_formula_units_Z 1
_cell_length_a 7.170(5)
_cell_length_b 9.399(5)
_cell_length_c 16.457(5)
_cell_measurement_reflns_used 2800
_cell_measurement_temperature 298(2)
_cell_measurement_theta_max 26.18
_cell_measurement_theta_min 2.52
_cell_volume 1056.6(10)
_computing_cell_refinement 'SAINT (Bruker, 2000)'
_computing_data_collection 'SMART (Bruker, 2000)'
_computing_data_reduction 'SAINT (Bruker, 2000)'
_computing_molecular_graphics 'SHELXTL (Sheldrick, 2008)'
_computing_publication_material 'SHELXTL (Sheldrick, 2008)'
_computing_structure_refinement 'SHELXL97 (Sheldrick, 2008)'
_computing_structure_solution 'SHELXS97 (Sheldrick, 2008)'
_diffrn_ambient_temperature 298(2)
_diffrn_measured_fraction_theta_full 0.973
_diffrn_measured_fraction_theta_max 0.973
_diffrn_measurement_device_type 'Bruker SMART CCD area-detector'
_diffrn_measurement_method '\f and \w scans'
_diffrn_radiation_monochromator graphite
_diffrn_radiation_source 'fine-focus sealed tube'
_diffrn_radiation_type MoK\a
_diffrn_radiation_wavelength 0.71069
_diffrn_reflns_av_R_equivalents 0.0174
_diffrn_reflns_av_sigmaI/netI 0.0450
_diffrn_reflns_limit_h_max 8
_diffrn_reflns_limit_h_min -9
_diffrn_reflns_limit_k_max 11
_diffrn_reflns_limit_k_min -11
_diffrn_reflns_limit_l_max 20
_diffrn_reflns_limit_l_min -18
_diffrn_reflns_number 6185
_diffrn_reflns_theta_full 26.50
_diffrn_reflns_theta_max 26.50
_diffrn_reflns_theta_min 2.26
_diffrn_standards_decay_% 0
_diffrn_standards_interval_count 0
_diffrn_standards_interval_time 0
_diffrn_standards_number 0
_exptl_absorpt_coefficient_mu 0.646
_exptl_absorpt_correction_T_max 0.8816
_exptl_absorpt_correction_T_min 0.8298
_exptl_absorpt_correction_type multi-scan
_exptl_absorpt_process_details '(SADABS; Bruker, 2000)'
_exptl_crystal_colour colourless
_exptl_crystal_density_diffrn 1.377
_exptl_crystal_density_method 'not measured'
_exptl_crystal_description block
_exptl_crystal_F_000 456
_exptl_crystal_size_max 0.30
_exptl_crystal_size_mid 0.20
_exptl_crystal_size_min 0.20
_refine_diff_density_max 0.796
_refine_diff_density_min -0.492
_refine_ls_extinction_method none
_refine_ls_goodness_of_fit_ref 1.023
_refine_ls_hydrogen_treatment constr
_refine_ls_matrix_type full
_refine_ls_number_parameters 279
_refine_ls_number_reflns 4255
_refine_ls_number_restraints 14
_refine_ls_restrained_S_all 1.091
_refine_ls_R_factor_all 0.0823
_refine_ls_R_factor_gt 0.0501
_refine_ls_shift/su_max 0.000
_refine_ls_shift/su_mean 0.000
_refine_ls_structure_factor_coef Fsqd
_refine_ls_weighting_details 'w=1/[\s^2^(Fo^2^)+(0.0597P)^2^+0.7172P] where P=(Fo^2^+2Fc^2^)/3'
_refine_ls_weighting_scheme calc
_refine_ls_wR_factor_gt 0.1197
_refine_ls_wR_factor_ref 0.1424
_reflns_number_gt 2898
_reflns_number_total 4255
_reflns_threshold_expression I>2sigma(I)
_cod_data_source_file wm2402.cif
_cod_data_source_block I
_cod_database_code 2228072
_cod_database_fobs_code 2228072

loop_
_symmetry_equiv_pos_as_xyz
'x, y, z'
'-x, -y, -z'

loop_
_atom_site_type_symbol
_atom_site_label
_atom_site_fract_x
_atom_site_fract_y
_atom_site_fract_z
_atom_site_U_iso_or_equiv
_atom_site_adp_type
_atom_site_calc_flag
_atom_site_refinement_flags
_atom_site_occupancy
_atom_site_disorder_assembly
_atom_site_disorder_group
C C1 1.0307(7) 0.0321(6) -0.1364(3) 0.0787(14) Uani d . 1 . .
H H1 1.1025 -0.0287 -0.1751 0.094 Uiso calc R 1 . .
C C2 1.0779(7) 0.1805(6) -0.1042(3) 0.0828(14) Uani d . 1 . .
H H2 1.1814 0.2205 -0.1214 0.099 Uiso calc R 1 . .
C C3 0.9730(6) 0.2707(5) -0.0466(3) 0.0670(11) Uani d . 1 . .
H H3A 1.0040 0.3720 -0.0260 0.080 Uiso calc R 1 . .
C C4 0.8221(5) 0.2120(4) -0.0193(2) 0.0465(8) Uani d . 1 . .
C C5 0.7732(5) 0.0614(4) -0.0524(2) 0.0572(10) Uani d . 1 . .
H H5 0.6708 0.0209 -0.0347 0.069 Uiso calc R 1 . .
C C6 0.8769(7) -0.0277(5) -0.1115(3) 0.0723(12) Uani d . 1 . .
H H6 0.8431 -0.1283 -0.1345 0.087 Uiso calc R 1 . .
C C7 0.7210(5) 0.3140(5) 0.0470(2) 0.0522(9) Uani d . 1 . .
C C8 0.4913(5) 0.3187(4) 0.1426(2) 0.0533(9) Uani d . 1 . .
C C9 0.3464(5) 0.4014(5) 0.1234(2) 0.0625(11) Uani d . 1 . .
H H9 0.3287 0.4179 0.0701 0.075 Uiso calc R 1 . .
C C10 0.2282(5) 0.4591(4) 0.1841(2) 0.0560(10) Uani d . 1 . .
H H10 0.1290 0.5137 0.1707 0.067 Uiso calc R 1 . .
C C11 0.2513(4) 0.4390(4) 0.2655(2) 0.0417(8) Uani d . 1 . .
C C12 0.4069(5) 0.3582(4) 0.2832(2) 0.0462(8) Uani d . 1 . .
C C13 0.5241(5) 0.2980(4) 0.2214(2) 0.0539(9) Uani d . 1 . .
H H13 0.6247 0.2436 0.2336 0.065 Uiso calc R 1 . .
C C14 0.1192(4) 0.4955(4) 0.3303(2) 0.0427(8) Uani d . 1 . .
C C15 -0.0393(5) 0.5691(4) 0.3129(2) 0.0475(8) Uani d . 1 . .
H H15 -0.0592 0.5804 0.2584 0.057 Uiso calc R 1 . .
C C16 -0.1725(4) 0.6280(4) 0.3689(2) 0.0409(7) Uani d . 1 . .
C C17 -0.3308(4) 0.7128(4) 0.3413(2) 0.0425(8) Uani d . 1 . .
C C18 -0.3685(5) 0.7198(5) 0.2587(2) 0.0648(11) Uani d . 1 . .
H H18 -0.2969 0.6672 0.2169 0.078 Uiso calc R 1 . .
C C19 -0.5106(6) 0.8032(6) 0.2374(3) 0.0817(14) Uani d . 1 . .
H H19 -0.5329 0.8071 0.1815 0.098 Uiso calc R 1 . .
C C20 -0.6184(6) 0.8797(6) 0.2966(3) 0.0816(14) Uani d . 1 . .
H H20 -0.7108 0.9394 0.2824 0.098 Uiso calc R 1 . .
C C21 -0.5890(7) 0.8675(6) 0.3773(3) 0.0971(18) Uani d . 1 . .
H H21 -0.6660 0.9158 0.4179 0.117 Uiso calc R 1 . .
C C22 -0.4472(6) 0.7849(5) 0.3996(3) 0.0749(13) Uani d . 1 . .
H H22 -0.4299 0.7778 0.4551 0.090 Uiso calc R 1 . .
C C23 0.1763(9) 0.8386(7) 0.5795(5) 0.132(2) Uani d DU 1 . .
H H23A 0.1946 0.8477 0.5236 0.159 Uiso calc R 1 . .
H H23B 0.2850 0.8879 0.6176 0.159 Uiso calc R 1 . .
C C24 0.0214(9) 0.9216(7) 0.6062(5) 0.129(2) Uani d DU 1 . .
H H24A -0.0890 0.8780 0.5689 0.193 Uiso calc R 1 . .
H H24B 0.0426 1.0218 0.6046 0.193 Uiso calc R 1 . .
H H24C 0.0044 0.9217 0.6634 0.193 Uiso calc R 1 . .
O O1 0.7452(5) 0.4469(3) 0.0716(2) 0.0838(10) Uani d . 1 . .
O O2 0.5993(4) 0.2389(3) 0.07885(17) 0.0653(7) Uani d . 1 . .
O O3 0.4461(4) 0.3341(4) 0.36033(16) 0.0670(8) Uani d . 1 . .
H H3 0.3672 0.3722 0.3917 0.100 Uiso calc R 1 . .
O O4 0.1634(3) 0.4709(3) 0.40277(15) 0.0600(7) Uani d . 1 . .
O O5 -0.1712(3) 0.6190(3) 0.44437(14) 0.0547(7) Uani d . 1 . .
O O6 0.1818(4) 0.6942(3) 0.5742(2) 0.0773(9) Uani d U 1 . .
H H10A 0.2735 0.6729 0.6057 0.093 Uiso d R 1 . .
Zn Zn1 0.0000 0.5000 0.5000 0.0548(2) Uani d S 1 . .

loop_
_atom_site_aniso_label
_atom_site_aniso_U_11
_atom_site_aniso_U_22
_atom_site_aniso_U_33
_atom_site_aniso_U_12
_atom_site_aniso_U_13
_atom_site_aniso_U_23
C1 0.084(3) 0.097(4) 0.057(3) 0.036(3) 0.033(2) 0.014(3)
C2 0.083(3) 0.093(4) 0.089(3) 0.017(3) 0.055(3) 0.035(3)
C3 0.068(3) 0.065(3) 0.077(3) 0.008(2) 0.033(2) 0.026(2)
C4 0.0436(19) 0.058(2) 0.0402(18) 0.0108(17) 0.0117(15) 0.0155(17)
C5 0.051(2) 0.063(3) 0.057(2) 0.0030(19) 0.0140(18) 0.0138(19)
C6 0.078(3) 0.066(3) 0.063(3) 0.013(2) 0.014(2) 0.002(2)
C7 0.045(2) 0.061(3) 0.053(2) 0.0063(18) 0.0159(16) 0.0166(19)
C8 0.049(2) 0.057(2) 0.055(2) 0.0120(18) 0.0262(17) 0.0105(18)
C9 0.061(2) 0.087(3) 0.049(2) 0.019(2) 0.0232(18) 0.027(2)
C10 0.049(2) 0.076(3) 0.052(2) 0.0238(19) 0.0175(16) 0.0276(19)
C11 0.0332(17) 0.050(2) 0.0443(18) 0.0100(14) 0.0108(13) 0.0142(15)
C12 0.0352(17) 0.059(2) 0.0461(19) 0.0112(16) 0.0106(14) 0.0148(17)
C13 0.0413(19) 0.062(2) 0.060(2) 0.0182(17) 0.0158(16) 0.0157(19)
C14 0.0331(17) 0.056(2) 0.0419(18) 0.0105(15) 0.0102(13) 0.0158(16)
C15 0.0419(19) 0.066(2) 0.0399(18) 0.0205(17) 0.0128(14) 0.0207(17)
C16 0.0343(17) 0.051(2) 0.0398(18) 0.0085(15) 0.0068(13) 0.0150(15)
C17 0.0362(17) 0.050(2) 0.0434(18) 0.0107(15) 0.0061(14) 0.0152(15)
C18 0.058(2) 0.096(3) 0.053(2) 0.033(2) 0.0175(18) 0.037(2)
C19 0.075(3) 0.121(4) 0.066(3) 0.046(3) 0.010(2) 0.050(3)
C20 0.068(3) 0.105(4) 0.082(3) 0.049(3) 0.008(2) 0.041(3)
C21 0.088(3) 0.139(5) 0.073(3) 0.078(3) 0.027(3) 0.034(3)
C22 0.072(3) 0.111(4) 0.051(2) 0.054(3) 0.019(2) 0.030(2)
C23 0.112(4) 0.086(2) 0.197(5) 0.020(3) -0.007(4) 0.044(3)
C24 0.114(4) 0.110(4) 0.147(4) 0.040(3) 0.014(3) 0.009(3)
O1 0.092(2) 0.0581(19) 0.098(2) 0.0027(17) 0.0523(19) 0.0045(17)
O2 0.0656(17) 0.0624(17) 0.0721(18) 0.0123(14) 0.0423(14) 0.0140(14)
O3 0.0497(15) 0.107(2) 0.0525(15) 0.0400(15) 0.0158(12) 0.0316(16)
O4 0.0456(14) 0.100(2) 0.0461(14) 0.0360(14) 0.0165(11) 0.0350(14)
O5 0.0496(14) 0.0804(18) 0.0429(13) 0.0331(13) 0.0165(11) 0.0264(13)
O6 0.0566(17) 0.0793(18) 0.092(2) 0.0247(15) -0.0049(15) 0.0215(17)
Zn1 0.0475(4) 0.0847(5) 0.0425(3) 0.0331(3) 0.0159(3) 0.0296(3)

loop_
_atom_type_symbol
_atom_type_description
_atom_type_scat_dispersion_real
_atom_type_scat_dispersion_imag
_atom_type_scat_source
C C 0.0033 0.0016 'International Tables Vol C Tables 4.2.6.8 and 6.1.1.4'
H H 0.0000 0.0000 'International Tables Vol C Tables 4.2.6.8 and 6.1.1.4'
O O 0.0106 0.0060 'International Tables Vol C Tables 4.2.6.8 and 6.1.1.4'
Zn Zn 0.2839 1.4301 'International Tables Vol C Tables 4.2.6.8 and 6.1.1.4'

loop_
_geom_angle_atom_site_label_1
_geom_angle_atom_site_label_2
_geom_angle_atom_site_label_3
_geom_angle_site_symmetry_1
_geom_angle_site_symmetry_3
_geom_angle
_geom_angle_publ_flag
C2 C1 C6 . . 120.2(4) ?
C2 C1 H1 . . 119.9 ?
C6 C1 H1 . . 119.9 ?
C1 C2 C3 . . 120.2(4) ?
C1 C2 H2 . . 119.9 ?
C3 C2 H2 . . 119.9 ?
C2 C3 C4 . . 120.4(4) ?
C2 C3 H3A . . 119.8 ?
C4 C3 H3A . . 119.8 ?
C3 C4 C5 . . 119.4(3) ?
C3 C4 C7 . . 117.8(3) ?
C5 C4 C7 . . 122.8(3) ?
C6 C5 C4 . . 119.8(4) ?
C6 C5 H5 . . 120.1 ?
C4 C5 H5 . . 120.1 ?
C5 C6 C1 . . 119.9(4) ?
C5 C6 H6 . . 120.0 ?
C1 C6 H6 . . 120.0 ?
O1 C7 O2 . . 122.9(3) ?
O1 C7 C4 . . 125.4(3) ?
O2 C7 C4 . . 111.7(3) ?
C13 C8 C9 . . 121.4(3) ?
C13 C8 O2 . . 117.3(3) ?
C9 C8 O2 . . 121.0(3) ?
C10 C9 C8 . . 118.9(3) ?
C10 C9 H9 . . 120.6 ?
C8 C9 H9 . . 120.6 ?
C9 C10 C11 . . 122.5(3) ?
C9 C10 H10 . . 118.7 ?
C11 C10 H10 . . 118.7 ?
C10 C11 C12 . . 116.4(3) ?
C10 C11 C14 . . 122.9(3) ?
C12 C11 C14 . . 120.7(3) ?
O3 C12 C13 . . 117.2(3) ?
O3 C12 C11 . . 121.8(3) ?
C13 C12 C11 . . 121.0(3) ?
C8 C13 C12 . . 119.7(3) ?
C8 C13 H13 . . 120.1 ?
C12 C13 H13 . . 120.1 ?
O4 C14 C15 . . 123.3(3) ?
O4 C14 C11 . . 115.0(3) ?
C15 C14 C11 . . 121.7(3) ?
C14 C15 C16 . . 126.8(3) ?
C14 C15 H15 . . 116.6 ?
C16 C15 H15 . . 116.6 ?
O5 C16 C15 . . 125.3(3) ?
O5 C16 C17 . . 114.8(3) ?
C15 C16 C17 . . 119.9(3) ?
C22 C17 C18 . . 117.4(3) ?
C22 C17 C16 . . 119.4(3) ?
C18 C17 C16 . . 123.2(3) ?
C19 C18 C17 . . 120.9(4) ?
C19 C18 H18 . . 119.5 ?
C17 C18 H18 . . 119.5 ?
C20 C19 C18 . . 121.0(4) ?
C20 C19 H19 . . 119.5 ?
C18 C19 H19 . . 119.5 ?
C19 C20 C21 . . 118.7(4) ?
C19 C20 H20 . . 120.7 ?
C21 C20 H20 . . 120.7 ?
C20 C21 C22 . . 121.0(4) ?
C20 C21 H21 . . 119.5 ?
C22 C21 H21 . . 119.5 ?
C17 C22 C21 . . 120.9(4) ?
C17 C22 H22 . . 119.6 ?
C21 C22 H22 . . 119.6 ?
O6 C23 C24 . . 121.8(6) ?
O6 C23 H23A . . 106.9 ?
C24 C23 H23A . . 106.9 ?
O6 C23 H23B . . 106.9 ?
C24 C23 H23B . . 106.9 ?
H23A C23 H23B . . 106.7 ?
C23 C24 H24A . . 109.5 ?
C23 C24 H24B . . 109.5 ?
H24A C24 H24B . . 109.5 ?
C23 C24 H24C . . 109.5 ?
H24A C24 H24C . . 109.5 ?
H24B C24 H24C . . 109.5 ?
C7 O2 C8 . . 119.2(3) ?
C12 O3 H3 . . 109.5 ?
C14 O4 Zn1 . . 126.7(2) ?
C16 O5 Zn1 . . 126.6(2) ?
C23 O6 Zn1 . . 132.2(4) ?
C23 O6 H10A . . 114.0 ?
Zn1 O6 H10A . . 113.8 ?
O5 Zn1 O5 . 2_566 180.00(11) ?
O5 Zn1 O4 . . 89.37(9) ?
O5 Zn1 O4 2_566 . 90.63(9) ?
O5 Zn1 O4 . 2_566 90.63(9) ?
O5 Zn1 O4 2_566 2_566 89.37(9) ?
O4 Zn1 O4 . 2_566 179.9990(10) ?
O5 Zn1 O6 . . 94.07(11) ?
O5 Zn1 O6 2_566 . 85.93(11) ?
O4 Zn1 O6 . . 89.52(12) ?
O4 Zn1 O6 2_566 . 90.48(12) ?
O5 Zn1 O6 . 2_566 85.93(11) ?
O5 Zn1 O6 2_566 2_566 94.07(11) ?
O4 Zn1 O6 . 2_566 90.48(12) ?
O4 Zn1 O6 2_566 2_566 89.52(12) ?
O6 Zn1 O6 . 2_566 180.0 ?

loop_
_geom_bond_atom_site_label_1
_geom_bond_atom_site_label_2
_geom_bond_site_symmetry_2
_geom_bond_distance
_geom_bond_publ_flag
C1 C2 . 1.366(7) ?
C1 C6 . 1.378(6) ?
C1 H1 . 0.9300 ?
C2 C3 . 1.373(6) ?
C2 H2 . 0.9300 ?
C3 C4 . 1.375(5) ?
C3 H3A . 0.9300 ?
C4 C5 . 1.389(5) ?
C4 C7 . 1.489(5) ?
C5 C6 . 1.377(5) ?
C5 H5 . 0.9300 ?
C6 H6 . 0.9300 ?
C7 O1 . 1.202(4) ?
C7 O2 . 1.346(4) ?
C8 C13 . 1.365(5) ?
C8 C9 . 1.374(5) ?
C8 O2 . 1.411(4) ?
C9 C10 . 1.372(5) ?
C9 H9 . 0.9300 ?
C10 C11 . 1.400(5) ?
C10 H10 . 0.9300 ?
C11 C12 . 1.414(4) ?
C11 C14 . 1.486(4) ?
C12 O3 . 1.356(4) ?
C12 C13 . 1.383(5) ?
C13 H13 . 0.9300 ?
C14 O4 . 1.289(4) ?
C14 C15 . 1.389(4) ?
C15 C16 . 1.402(4) ?
C15 H15 . 0.9300 ?
C16 O5 . 1.269(4) ?
C16 C17 . 1.506(4) ?
C17 C22 . 1.372(5) ?
C17 C18 . 1.379(5) ?
C18 C19 . 1.375(5) ?
C18 H18 . 0.9300 ?
C19 C20 . 1.352(6) ?
C19 H19 . 0.9300 ?
C20 C21 . 1.363(6) ?
C20 H20 . 0.9300 ?
C21 C22 . 1.374(5) ?
C21 H21 . 0.9300 ?
C22 H22 . 0.9300 ?
C23 O6 . 1.337(6) ?
C23 C24 . 1.402(6) ?
C23 H23A . 0.9700 ?
C23 H23B . 0.9700 ?
C24 H24A . 0.9600 ?
C24 H24B . 0.9600 ?
C24 H24C . 0.9600 ?
O3 H3 . 0.8200 ?
O4 Zn1 . 2.034(2) ?
O5 Zn1 . 2.002(2) ?
O6 Zn1 . 2.203(3) ?
O6 H10A . 0.8600 ?
Zn1 O5 2_566 2.002(2) y
Zn1 O4 2_566 2.034(2) y
Zn1 O6 2_566 2.203(3) y

loop_
_geom_hbond_atom_site_label_D
_geom_hbond_atom_site_label_H
_geom_hbond_atom_site_label_A
_geom_hbond_site_symmetry_A
_geom_hbond_distance_DH
_geom_hbond_distance_HA
_geom_hbond_distance_DA
_geom_hbond_angle_DHA
O3 H3 O4 . 0.82 1.74 2.470(3) 147.1
O6 H10A O3 2_666 0.86 2.04 2.824(4) 151.2
